data_7028748
loop_
_publ_author_name
'Wiedemann, Dennis'
'Grohmann, Andreas'

_publ_section_title
;
 Bulk spin-crossover in the complex [FeL(NCS)2] of a
 tris(pyridyl)ethane-derived N4-ligand-a temperature-dependent
 crystallographic study.
;
_journal_issue 6
_journal_name_full 'Dalton transactions (Cambridge, England : 2003)'
_journal_page_first 2406
_journal_page_last 2417
_journal_paper_doi 10.1039/c3dt53070a
_journal_volume 43
_journal_year 2014
_chemical_formula_iupac '[Fe (C20 H22 N4) (N C S)2].2C H Cl3'
_chemical_formula_moiety 'C22 H22 Fe N6 S2, 2(C H Cl3)'
_chemical_formula_sum 'C24 H24 Cl6 Fe N6 S2'
_chemical_formula_weight 729.16
_chemical_name_systematic
;(1-{6-[1,1-di(pyridin-2-yl)ethyl]pyridin-2-yl}-N,N-
dimethylmethanamine)bis(thiocyanato-\kN)iron(II)--chloroform(1/2)
;
_space_group_IT_number 14
_symmetry_cell_setting monoclinic
_symmetry_Int_Tables_number 14
_symmetry_space_group_name_Hall '-P 2ybc'
_symmetry_space_group_name_H-M 'P 1 21/c 1'
_atom_sites_solution_hydrogens difmap
_atom_sites_solution_primary direct
_atom_sites_solution_secondary difmap
_audit_creation_date 2013-09-13T18:28:57-00:00
_audit_creation_method 'WinGX routine CIF_UPDATE'
_cell_angle_alpha 90
_cell_angle_beta 91.427(13)
_cell_angle_gamma 90
_cell_formula_units_Z 4
_cell_length_a 13.7750(18)
_cell_length_b 15.5077(14)
_cell_length_c 14.5434(19)
_cell_measurement_reflns_used 7503
_cell_measurement_temperature 150.0(2)
_cell_measurement_theta_max 32.5898
_cell_measurement_theta_min 3.2307
_cell_volume 3105.8(6)
_computing_cell_refinement
;
        CrysAlisPro, Agilent Technologies,
        Version 1.171.35.11 (release 16-05-2011 CrysAlis171 .NET)
        (compiled May 16 2011,17:55:39)
;
_computing_data_collection
;
        CrysAlisPro, Agilent Technologies,
        Version 1.171.35.11 (release 16-05-2011 CrysAlis171 .NET)
        (compiled May 16 2011,17:55:39)
;
_computing_data_reduction
;
        CrysAlisPro, Agilent Technologies,
        Version 1.171.35.11 (release 16-05-2011 CrysAlis171 .NET)
        (compiled May 16 2011,17:55:39)
;
_computing_molecular_graphics 'Ortep-3 for Windows (Farrugia, 1997)'
_computing_publication_material 'SHELXL-97 (Sheldrick, 2008)'
_computing_structure_refinement 'SHELXL-97 (Sheldrick, 2008)'
_computing_structure_solution 'SHELXS-97 (Sheldrick, 2008)'
_diffrn_ambient_environment N~2~
_diffrn_ambient_temperature 150.0(2)
_diffrn_detector 'CCD plate'
_diffrn_detector_area_resol_mean 16.3031
_diffrn_detector_type 'Agilent Sapphire 3'
_diffrn_measured_fraction_theta_full 0.998
_diffrn_measured_fraction_theta_max 0.998
_diffrn_measurement_device '\k-geometry diffractometer'
_diffrn_measurement_device_type 'Agilent Xcalibur'
_diffrn_measurement_method '\w scans'
_diffrn_measurement_specimen_support 'glass capillary'
_diffrn_radiation_monochromator graphite
_diffrn_radiation_probe x-ray
_diffrn_radiation_type MoK\a
_diffrn_radiation_wavelength 0.71073
_diffrn_reflns_av_R_equivalents 0.0676
_diffrn_reflns_av_unetI/netI 0.0539
_diffrn_reflns_limit_h_max 16
_diffrn_reflns_limit_h_min -16
_diffrn_reflns_limit_k_max 19
_diffrn_reflns_limit_k_min -18
_diffrn_reflns_limit_l_max 17
_diffrn_reflns_limit_l_min -16
_diffrn_reflns_number 24699
_diffrn_reflns_theta_full 26
_diffrn_reflns_theta_max 26
_diffrn_reflns_theta_min 3.24
_diffrn_source 'fine-focus sealed tube'
_diffrn_source_type 'Agilent Enhance'
_diffrn_standards_number 0
_exptl_absorpt_coefficient_mu 1.163
_exptl_absorpt_correction_T_max 1
_exptl_absorpt_correction_T_min 0.54673
_exptl_absorpt_correction_type multi-scan
_exptl_absorpt_process_details
;
        CrysAlisPro, Agilent Technologies,
        Version 1.171.35.11 (release 16-05-2011 CrysAlis171 .NET)
        (compiled May 16 2011,17:55:39)
        Empirical absorption correction using spherical harmonics,
 implemented in SCALE3 ABSPACK scaling algorithm.
;
_exptl_crystal_colour 'dark red'
_exptl_crystal_density_diffrn 1.559
_exptl_crystal_density_method 'not measured'
_exptl_crystal_description plate
_exptl_crystal_F_000 1480
_exptl_crystal_recrystallization_method 'evaporation: chloroform, r. t., 2 weeks'
_exptl_crystal_size_max 0.15
_exptl_crystal_size_mid 0.08
_exptl_crystal_size_min 0.07
_refine_diff_density_max 0.672
_refine_diff_density_min -0.56
_refine_diff_density_rms 0.082
_refine_ls_extinction_method none
_refine_ls_goodness_of_fit_ref 1.067
_refine_ls_hydrogen_treatment constr
_refine_ls_matrix_type full
_refine_ls_number_parameters 392
_refine_ls_number_reflns 6079
_refine_ls_number_restraints 66
_refine_ls_restrained_S_all 1.075
_refine_ls_R_factor_all 0.0724
_refine_ls_R_factor_gt 0.0559
_refine_ls_shift/su_max 0
_refine_ls_shift/su_mean 0
_refine_ls_structure_factor_coef Fsqd
_refine_ls_weighting_details 'calc w=1/[\s^2^(Fo^2^)+(0.0555P)^2^+3.6304P] where P=(Fo^2^+2Fc^2^)/3'
_refine_ls_weighting_scheme calc
_refine_ls_wR_factor_gt 0.1247
_refine_ls_wR_factor_ref 0.1336
_reflns_number_gt 4964
_reflns_number_total 6079
_reflns_threshold_expression >2\s(I)
_cod_data_source_file c3dt53070a.txt
_cod_data_source_block compound1b-150K
_cod_original_sg_symbol_H-M 'P 21/c'
_cod_database_code 7028748

loop_
_symmetry_equiv_pos_as_xyz
'x, y, z'
'-x, y+1/2, -z+1/2'
'-x, -y, -z'
'x, -y-1/2, z-1/2'

loop_
_atom_site_label
_atom_site_type_symbol
_atom_site_fract_x
_atom_site_fract_y
_atom_site_fract_z
_atom_site_U_iso_or_equiv
_atom_site_adp_type
_atom_site_occupancy
_atom_site_symmetry_multiplicity
_atom_site_calc_flag
_atom_site_refinement_flags
_atom_site_disorder_assembly
_atom_site_disorder_group
C11 C 0.0782(3) 0.5424(2) 0.3489(2) 0.0220(7) Uani 1 1 d . . .
C12 C 0.0010(3) 0.5954(2) 0.3682(3) 0.0252(8) Uani 1 1 d . . .
H12 H -0.0458 0.61 0.3216 0.03 Uiso 1 1 calc R . .
C13 C -0.0071(3) 0.6268(2) 0.4564(3) 0.0267(8) Uani 1 1 d . . .
H13 H -0.0618 0.6604 0.4721 0.032 Uiso 1 1 calc R . .
C14 C 0.0649(3) 0.6091(2) 0.5219(3) 0.0237(8) Uani 1 1 d . . .
H14 H 0.0614 0.6328 0.582 0.028 Uiso 1 1 calc R . .
C15 C 0.1421(2) 0.5565(2) 0.4988(2) 0.0197(7) Uani 1 1 d . . .
C16 C 0.2325(3) 0.5409(2) 0.5600(2) 0.0211(7) Uani 1 1 d . . .
C17 C 0.2242(3) 0.5896(2) 0.6511(2) 0.0297(8) Uani 1 1 d . . .
H17A H 0.168 0.5682 0.6841 0.045 Uiso 1 1 calc R . .
H17B H 0.2161 0.6513 0.6387 0.045 Uiso 1 1 calc R . .
H17C H 0.2834 0.5805 0.6887 0.045 Uiso 1 1 calc R . .
C31 C 0.4208(3) 0.5513(2) 0.3822(3) 0.0260(8) Uani 1 1 d . . .
H31 H 0.4341 0.522 0.3265 0.031 Uiso 1 1 calc R . .
C32 C 0.4868(3) 0.6113(2) 0.4149(3) 0.0288(8) Uani 1 1 d . . .
H32 H 0.544 0.6234 0.3821 0.035 Uiso 1 1 calc R . .
C33 C 0.4683(3) 0.6535(2) 0.4957(3) 0.0296(8) Uani 1 1 d . . .
H33 H 0.5119 0.6962 0.5189 0.035 Uiso 1 1 calc R . .
C34 C 0.3856(3) 0.6329(2) 0.5428(3) 0.0272(8) Uani 1 1 d . . .
H34 H 0.3721 0.661 0.5992 0.033 Uiso 1 1 calc R . .
C35 C 0.3223(2) 0.5712(2) 0.5075(2) 0.0202(7) Uani 1 1 d . . .
C21 C 0.2783(3) 0.3100(2) 0.5129(3) 0.0261(8) Uani 1 1 d . . .
H21 H 0.2891 0.2757 0.4599 0.031 Uiso 1 1 calc R . .
C22 C 0.2817(3) 0.2711(2) 0.5976(3) 0.0331(9) Uani 1 1 d . . .
H22 H 0.2962 0.2114 0.6032 0.04 Uiso 1 1 calc R . .
C23 C 0.2641(3) 0.3197(3) 0.6742(3) 0.0334(9) Uani 1 1 d . . .
H23 H 0.2636 0.2936 0.7333 0.04 Uiso 1 1 calc R . .
C24 C 0.2469(3) 0.4070(2) 0.6643(3) 0.0290(8) Uani 1 1 d . . .
H24 H 0.2356 0.4416 0.7169 0.035 Uiso 1 1 calc R . .
C25 C 0.2462(2) 0.4440(2) 0.5771(3) 0.0224(7) Uani 1 1 d . . .
C40 C 0.0998(3) 0.5080(2) 0.2561(3) 0.0269(8) Uani 1 1 d . . .
H40A H 0.0695 0.4506 0.2475 0.032 Uiso 1 1 calc R . .
H40B H 0.0733 0.5472 0.2079 0.032 Uiso 1 1 calc R . .
C42 C 0.2291(3) 0.4484(3) 0.1671(3) 0.0416(11) Uani 1 1 d . . .
H42A H 0.2033 0.3901 0.175 0.062 Uiso 1 1 calc R . .
H42B H 0.2996 0.4455 0.1601 0.062 Uiso 1 1 calc R . .
H42C H 0.1991 0.4748 0.1122 0.062 Uiso 1 1 calc R . .
C43 C 0.2467(3) 0.5898(2) 0.2343(3) 0.0335(9) Uani 1 1 d . . .
H43A H 0.3169 0.5862 0.2258 0.05 Uiso 1 1 calc R . .
H43B H 0.2337 0.6258 0.288 0.05 Uiso 1 1 calc R . .
H43C H 0.2155 0.6153 0.1795 0.05 Uiso 1 1 calc R . .
C51 C 0.4115(3) 0.3372(2) 0.2956(2) 0.0234(8) Uani 1 1 d . . .
C61 C 0.1128(3) 0.2840(2) 0.3540(3) 0.0277(8) Uani 1 1 d . . .
N10 N 0.1451(2) 0.52080(17) 0.41449(19) 0.0191(6) Uani 1 1 d . . .
N30 N 0.3379(2) 0.53208(17) 0.4258(2) 0.0210(6) Uani 1 1 d . . .
N20 N 0.2600(2) 0.39541(17) 0.5018(2) 0.0215(6) Uani 1 1 d . . .
N41 N 0.2069(2) 0.50134(18) 0.2492(2) 0.0252(7) Uani 1 1 d . . .
N50 N 0.3523(2) 0.37518(19) 0.3278(2) 0.0276(7) Uani 1 1 d . . .
N60 N 0.1551(2) 0.34849(19) 0.3477(2) 0.0265(7) Uani 1 1 d . . .
S52 S 0.50023(7) 0.28238(6) 0.24642(7) 0.0322(2) Uani 1 1 d . . .
S62 S 0.05402(9) 0.19343(6) 0.36687(8) 0.0415(3) Uani 1 1 d . . .
Fe1 Fe 0.24684(4) 0.44440(3) 0.37711(4) 0.02028(14) Uani 1 1 d . . .
C1 C 0.1060(4) 0.8425(3) 0.4265(4) 0.0543(13) Uani 1 1 d . . .
H1 H 0.0621 0.8224 0.4758 0.065 Uiso 1 1 calc R . .
Cl2 Cl 0.22162(13) 0.80309(13) 0.44980(16) 0.1004(6) Uani 1 1 d . . .
Cl3 Cl 0.10573(15) 0.95607(10) 0.42525(14) 0.0941(6) Uani 1 1 d . . .
Cl4 Cl 0.06061(10) 0.80433(7) 0.32011(9) 0.0557(3) Uani 1 1 d . . .
C5A C 0.4450(6) 0.4099(6) 0.8690(6) 0.038(2) Uani 0.670(14) 1 d PDU A 1
H5A H 0.4497 0.3669 0.818 0.046 Uiso 0.670(14) 1 calc PR A 1
Cl6A Cl 0.4529(4) 0.5138(3) 0.8218(4) 0.0368(8) Uani 0.670(14) 1 d PDU A 1
Cl7A Cl 0.5398(4) 0.39129(18) 0.9478(3) 0.0634(13) Uani 0.670(14) 1 d PDU A 1
Cl8A Cl 0.3308(5) 0.3980(3) 0.9202(4) 0.0680(13) Uani 0.670(14) 1 d PDU A 1
C5B C 0.4156(13) 0.4050(13) 0.8791(13) 0.047(5) Uani 0.330(14) 1 d PDU A 2
H5B H 0.4301 0.3592 0.833 0.057 Uiso 0.330(14) 1 calc PR A 2
Cl6B Cl 0.4396(12) 0.5061(9) 0.8302(12) 0.069(4) Uani 0.330(14) 1 d PDU A 2
Cl7B Cl 0.4841(13) 0.3845(4) 0.9791(8) 0.087(4) Uani 0.330(14) 1 d PDU A 2
Cl8B Cl 0.2908(10) 0.3988(7) 0.9056(6) 0.063(2) Uani 0.330(14) 1 d PDU A 2

loop_
_atom_site_aniso_label
_atom_site_aniso_U_11
_atom_site_aniso_U_22
_atom_site_aniso_U_33
_atom_site_aniso_U_23
_atom_site_aniso_U_13
_atom_site_aniso_U_12
C11 0.0221(18) 0.0196(16) 0.0241(19) 0.0029(14) -0.0018(15) -0.0019(13)
C12 0.0221(18) 0.0260(17) 0.027(2) 0.0054(15) -0.0033(15) -0.0010(14)
C13 0.0196(18) 0.0253(17) 0.036(2) 0.0069(16) 0.0063(16) 0.0054(14)
C14 0.0232(18) 0.0227(17) 0.0255(19) -0.0006(14) 0.0054(15) 0.0014(14)
C15 0.0201(17) 0.0179(15) 0.0210(18) 0.0037(13) 0.0014(14) 0.0002(13)
C16 0.0212(18) 0.0240(17) 0.0179(17) -0.0042(14) -0.0013(14) 0.0009(13)
C17 0.035(2) 0.037(2) 0.0174(18) -0.0042(16) 0.0015(16) 0.0062(17)
C31 0.027(2) 0.0259(17) 0.026(2) 0.0017(15) 0.0070(16) -0.0010(15)
C32 0.0228(19) 0.0286(18) 0.035(2) 0.0076(16) 0.0013(17) -0.0036(15)
C33 0.025(2) 0.0269(18) 0.036(2) -0.0016(16) -0.0066(17) -0.0043(15)
C34 0.026(2) 0.0262(17) 0.028(2) -0.0061(15) -0.0094(16) 0.0007(15)
C35 0.0224(18) 0.0183(15) 0.0197(17) 0.0001(13) -0.0021(14) 0.0032(13)
C21 0.0170(17) 0.0229(17) 0.038(2) 0.0044(16) -0.0022(16) 0.0009(13)
C22 0.026(2) 0.0240(18) 0.050(3) 0.0131(18) -0.0015(18) -0.0012(15)
C23 0.024(2) 0.044(2) 0.033(2) 0.0173(19) -0.0003(17) -0.0008(17)
C24 0.0214(19) 0.041(2) 0.024(2) 0.0077(17) 0.0019(16) 0.0040(16)
C25 0.0157(17) 0.0248(17) 0.0266(19) 0.0039(15) 0.0020(14) 0.0012(13)
C40 0.029(2) 0.0284(18) 0.0226(19) -0.0010(15) -0.0054(16) 0.0053(15)
C42 0.052(3) 0.049(2) 0.024(2) -0.0082(19) 0.003(2) 0.016(2)
C43 0.036(2) 0.035(2) 0.030(2) 0.0112(17) 0.0028(18) 0.0021(17)
C51 0.030(2) 0.0207(16) 0.0189(18) -0.0021(14) -0.0025(16) -0.0062(15)
C61 0.029(2) 0.0297(19) 0.025(2) -0.0022(16) 0.0019(16) 0.0069(16)
N10 0.0190(15) 0.0192(13) 0.0192(15) 0.0018(11) -0.0002(12) 0.0002(11)
N30 0.0218(15) 0.0209(13) 0.0203(15) 0.0014(11) 0.0025(12) 0.0010(11)
N20 0.0156(14) 0.0202(14) 0.0287(16) 0.0015(12) 0.0008(12) 0.0012(11)
N41 0.0282(17) 0.0274(15) 0.0201(16) -0.0022(12) 0.0019(13) 0.0055(12)
N50 0.0265(17) 0.0266(15) 0.0296(18) 0.0003(13) -0.0040(14) -0.0047(13)
N60 0.0268(17) 0.0245(15) 0.0283(17) -0.0024(13) 0.0003(14) 0.0018(13)
S52 0.0316(5) 0.0318(5) 0.0334(6) -0.0081(4) 0.0046(4) 0.0043(4)
S62 0.0532(7) 0.0321(5) 0.0395(6) -0.0086(5) 0.0076(5) -0.0141(5)
Fe1 0.0196(3) 0.0189(2) 0.0223(3) -0.0005(2) -0.0006(2) 0.00044(19)
C1 0.058(3) 0.059(3) 0.046(3) 0.006(2) -0.009(3) -0.010(2)
Cl2 0.0656(11) 0.1071(14) 0.1266(17) 0.0157(12) -0.0324(11) 0.0064(9)
Cl3 0.1111(14) 0.0629(9) 0.1060(14) -0.0277(9) -0.0429(12) 0.0015(9)
Cl4 0.0793(9) 0.0449(6) 0.0424(7) 0.0108(5) -0.0085(6) -0.0180(6)
C5A 0.046(4) 0.037(4) 0.033(4) 0.001(3) 0.008(3) 0.000(3)
Cl6A 0.0502(15) 0.0304(13) 0.0304(15) 0.0044(10) 0.0137(11) -0.0007(11)
Cl7A 0.093(3) 0.0421(12) 0.0536(16) -0.0003(10) -0.0223(16) 0.0139(13)
Cl8A 0.076(3) 0.0462(14) 0.084(3) 0.0134(15) 0.043(2) -0.0070(18)
C5B 0.059(8) 0.037(7) 0.045(8) -0.010(6) -0.004(6) 0.010(7)
Cl6B 0.090(7) 0.070(5) 0.045(5) 0.008(3) -0.001(4) -0.012(4)
Cl7B 0.129(8) 0.051(3) 0.077(5) -0.001(3) -0.048(5) 0.002(3)
Cl8B 0.090(5) 0.065(3) 0.036(3) 0.011(2) 0.023(4) 0.014(4)

loop_
_atom_type_symbol
_atom_type_description
_atom_type_scat_dispersion_real
_atom_type_scat_dispersion_imag
_atom_type_scat_source
C C 0.0033 0.0016 'International Tables Vol C Tables 4.2.6.8 and 6.1.1.4'
H H 0 0 'International Tables Vol C Tables 4.2.6.8 and 6.1.1.4'
N N 0.0061 0.0033 'International Tables Vol C Tables 4.2.6.8 and 6.1.1.4'
S S 0.1246 0.1234 'International Tables Vol C Tables 4.2.6.8 and 6.1.1.4'
Fe Fe 0.3463 0.8444 'International Tables Vol C Tables 4.2.6.8 and 6.1.1.4'
Cl Cl 0.1484 0.1585 'International Tables Vol C Tables 4.2.6.8 and 6.1.1.4'

loop_
_geom_angle_atom_site_label_1
_geom_angle_atom_site_label_2
_geom_angle_atom_site_label_3
_geom_angle
N10 C11 C12 121.3(3)
N10 C11 C40 113.8(3)
C12 C11 C40 124.8(3)
C11 C12 C13 118.7(4)
C12 C13 C14 119.8(3)
C13 C14 C15 119.3(3)
N10 C15 C14 120.2(3)
N10 C15 C16 114.9(3)
C14 C15 C16 124.6(3)
C17 C16 C15 110.4(3)
C17 C16 C25 110.8(3)
C15 C16 C25 110.1(3)
C17 C16 C35 110.8(3)
C15 C16 C35 108.3(3)
C25 C16 C35 106.3(3)
N30 C31 C32 122.9(3)
C33 C32 C31 118.8(3)
C32 C33 C34 119.2(3)
C33 C34 C35 119.6(3)
N30 C35 C34 121.6(3)
N30 C35 C16 116.3(3)
C34 C35 C16 122.1(3)
N20 C21 C22 122.5(4)
C23 C22 C21 119.1(3)
C22 C23 C24 119.2(4)
C23 C24 C25 119.7(4)
N20 C25 C24 120.8(3)
N20 C25 C16 115.8(3)
C24 C25 C16 123.3(3)
N41 C40 C11 107.9(3)
N50 C51 S52 178.8(3)
N60 C61 S62 177.9(4)
C15 N10 C11 120.3(3)
C15 N10 Fe1 123.3(2)
C11 N10 Fe1 116.2(2)
C31 N30 C35 117.8(3)
C31 N30 Fe1 121.4(2)
C35 N30 Fe1 120.7(2)
C25 N20 C21 118.6(3)
C25 N20 Fe1 121.4(2)
C21 N20 Fe1 119.9(3)
C40 N41 C42 108.5(3)
C40 N41 C43 108.3(3)
C42 N41 C43 107.9(3)
C40 N41 Fe1 101.9(2)
C42 N41 Fe1 114.9(2)
C43 N41 Fe1 114.9(2)
C51 N50 Fe1 176.7(3)
C61 N60 Fe1 160.5(3)
N10 Fe1 N50 173.77(12)
N10 Fe1 N30 86.27(12)
N50 Fe1 N30 92.21(12)
N10 Fe1 N20 91.63(12)
N50 Fe1 N20 94.23(12)
N30 Fe1 N20 83.81(12)
N10 Fe1 N60 93.31(12)
N50 Fe1 N60 89.12(12)
N30 Fe1 N60 171.08(13)
N20 Fe1 N60 87.30(12)
N10 Fe1 N41 79.43(11)
N50 Fe1 N41 94.91(12)
N30 Fe1 N41 100.19(12)
N20 Fe1 N41 169.87(11)
N60 Fe1 N41 88.47(13)
Cl2 C1 Cl4 111.0(3)
Cl2 C1 Cl3 110.9(3)
Cl4 C1 Cl3 109.1(3)
Cl7A C5A Cl6A 110.9(5)
Cl7A C5A Cl8A 111.5(5)
Cl6A C5A Cl8A 108.9(5)
Cl7B C5B Cl6B 113.4(12)
Cl7B C5B Cl8B 108.5(9)
Cl6B C5B Cl8B 109.2(10)

loop_
_geom_bond_atom_site_label_1
_geom_bond_atom_site_label_2
_geom_bond_distance
C11 N10 1.353(4)
C11 C12 1.378(5)
C11 C40 1.487(5)
C12 C13 1.379(5)
C13 C14 1.385(5)
C14 C15 1.389(5)
C15 N10 1.347(4)
C15 C16 1.531(5)
C16 C17 1.531(5)
C16 C25 1.535(5)
C16 C35 1.544(5)
C31 N30 1.353(4)
C31 C32 1.378(5)
C32 C33 1.374(5)
C33 C34 1.382(5)
C34 C35 1.384(5)
C35 N30 1.356(4)
C21 N20 1.358(4)
C21 C22 1.371(6)
C22 C23 1.371(6)
C23 C24 1.381(5)
C24 C25 1.393(5)
C25 N20 1.347(5)
C40 N41 1.486(5)
C42 N41 1.487(5)
C43 N41 1.495(5)
C51 N50 1.118(4)
C51 S52 1.665(4)
C61 N60 1.163(5)
C61 S62 1.633(4)
N10 Fe1 1.924(3)
N30 Fe1 1.970(3)
N20 Fe1 1.970(3)
N41 Fe1 2.119(3)
N50 Fe1 1.956(3)
N60 Fe1 1.991(3)
C1 Cl2 1.732(6)
C1 Cl4 1.757(5)
C1 Cl3 1.761(5)
C5A Cl7A 1.740(8)
C5A Cl6A 1.757(8)
C5A Cl8A 1.767(8)
C5B Cl7B 1.742(15)
C5B Cl6B 1.758(14)
C5B Cl8B 1.775(15)

loop_
_geom_torsion_atom_site_label_1
_geom_torsion_atom_site_label_2
_geom_torsion_atom_site_label_3
_geom_torsion_atom_site_label_4
_geom_torsion
N10 C11 C12 C13 0.2(5)
C40 C11 C12 C13 -176.1(3)
C11 C12 C13 C14 3.9(5)
C12 C13 C14 C15 -3.0(5)
C13 C14 C15 N10 -2.2(5)
C13 C14 C15 C16 171.9(3)
N10 C15 C16 C17 175.9(3)
C14 C15 C16 C17 1.5(5)
N10 C15 C16 C25 -61.5(4)
C14 C15 C16 C25 124.1(3)
N10 C15 C16 C35 54.4(4)
C14 C15 C16 C35 -120.0(3)
N30 C31 C32 C33 0.4(6)
C31 C32 C33 C34 1.6(6)
C32 C33 C34 C35 -0.7(6)
C33 C34 C35 N30 -2.2(5)
C33 C34 C35 C16 175.7(3)
C17 C16 C35 N30 179.4(3)
C15 C16 C35 N30 -59.3(4)
C25 C16 C35 N30 59.0(4)
C17 C16 C35 C34 1.5(5)
C15 C16 C35 C34 122.7(3)
C25 C16 C35 C34 -119.0(3)
N20 C21 C22 C23 1.4(6)
C21 C22 C23 C24 -2.4(6)
C22 C23 C24 C25 1.0(6)
C23 C24 C25 N20 1.5(5)
C23 C24 C25 C16 -177.1(3)
C17 C16 C25 N20 -176.3(3)
C15 C16 C25 N20 61.3(4)
C35 C16 C25 N20 -55.8(4)
C17 C16 C25 C24 2.4(5)
C15 C16 C25 C24 -120.0(4)
C35 C16 C25 C24 122.8(4)
N10 C11 C40 N41 -29.9(4)
C12 C11 C40 N41 146.7(3)
C14 C15 N10 C11 6.4(5)
C16 C15 N10 C11 -168.3(3)
C14 C15 N10 Fe1 -178.1(2)
C16 C15 N10 Fe1 7.2(4)
C12 C11 N10 C15 -5.5(5)
C40 C11 N10 C15 171.3(3)
C12 C11 N10 Fe1 178.7(2)
C40 C11 N10 Fe1 -4.6(4)
C32 C31 N30 C35 -3.2(5)
C32 C31 N30 Fe1 -179.1(3)
C34 C35 N30 C31 4.1(5)
C16 C35 N30 C31 -173.9(3)
C34 C35 N30 Fe1 179.9(3)
C16 C35 N30 Fe1 2.0(4)
C24 C25 N20 C21 -2.5(5)
C16 C25 N20 C21 176.2(3)
C24 C25 N20 Fe1 174.0(3)
C16 C25 N20 Fe1 -7.3(4)
C22 C21 N20 C25 1.0(5)
C22 C21 N20 Fe1 -175.5(3)
C11 C40 N41 C42 166.7(3)
C11 C40 N41 C43 -76.4(3)
C11 C40 N41 Fe1 45.1(3)
C15 N10 Fe1 N30 -49.5(3)
C11 N10 Fe1 N30 126.2(2)
C15 N10 Fe1 N20 34.2(3)
C11 N10 Fe1 N20 -150.1(2)
C15 N10 Fe1 N60 121.6(3)
C11 N10 Fe1 N60 -62.8(2)
C15 N10 Fe1 N41 -150.6(3)
C11 N10 Fe1 N41 25.1(2)
C31 N30 Fe1 N10 -140.8(3)
C35 N30 Fe1 N10 43.5(3)
C31 N30 Fe1 N50 33.2(3)
C35 N30 Fe1 N50 -142.6(3)
C31 N30 Fe1 N20 127.2(3)
C35 N30 Fe1 N20 -48.6(3)
C31 N30 Fe1 N41 -62.2(3)
C35 N30 Fe1 N41 122.0(3)
C25 N20 Fe1 N10 -33.9(3)
C21 N20 Fe1 N10 142.5(3)
C25 N20 Fe1 N50 143.9(3)
C21 N20 Fe1 N50 -39.6(3)
C25 N20 Fe1 N30 52.1(3)
C21 N20 Fe1 N30 -131.4(3)
C25 N20 Fe1 N60 -127.2(3)
C21 N20 Fe1 N60 49.3(3)
C25 N20 Fe1 N41 -61.8(8)
C21 N20 Fe1 N41 114.7(6)
C61 N60 Fe1 N10 -104.5(9)
C61 N60 Fe1 N50 81.2(9)
C61 N60 Fe1 N20 -13.0(8)
C61 N60 Fe1 N41 176.2(9)
C40 N41 Fe1 N10 -38.2(2)
C42 N41 Fe1 N10 -155.3(3)
C43 N41 Fe1 N10 78.7(2)
C40 N41 Fe1 N50 144.5(2)
C42 N41 Fe1 N50 27.4(3)
C43 N41 Fe1 N50 -98.7(2)
C40 N41 Fe1 N30 -122.4(2)
C42 N41 Fe1 N30 120.5(3)
C43 N41 Fe1 N30 -5.5(3)
C40 N41 Fe1 N20 -9.8(8)
C42 N41 Fe1 N20 -126.9(6)
C43 N41 Fe1 N20 107.0(7)
C40 N41 Fe1 N60 55.5(2)
C42 N41 Fe1 N60 -61.6(3)
C43 N41 Fe1 N60 172.4(2)
